data_4002292
loop_
_publ_author_name
'Wang, Y.C.'
'DiSalvo, F.J.'

_publ_section_title
;
 Synthesis and characterization of Ba3 Bi6.67 Se13 and its filled variants
 Ba3 Bi6 Pb Se13 and Ba3 Bi6 Sn Se13
;
_journal_name_full 'Chemistry of Materials (1,1989-)'
_journal_page_first 1011
_journal_page_last 1017
_journal_volume 12
_journal_year 2000
_chemical_formula_sum 'Ba3 Bi6 Se13 Sn'
_chemical_name_systematic 'Ba3 Bi6 Sn Se13'
_space_group_IT_number 11
_symmetry_space_group_name_Hall '-P 2yb'
_symmetry_space_group_name_H-M 'P 1 21/m 1'
_cell_angle_alpha 90
_cell_angle_beta 90.679
_cell_angle_gamma 90
_cell_formula_units_Z 2
_cell_length_a 17.24979
_cell_length_b 4.2912
_cell_length_c 18.459
_cell_volume 1366.282
_citation_journal_id_ASTM CMATEX
_cod_data_source_file Wang_CMATEX_2000_994.cif
_cod_data_source_block Ba3Bi6Se13Sn1
_cod_original_formula_sum 'Ba3 Bi6 Se13 Sn1'
_cod_database_code 4002292

loop_
_symmetry_equiv_pos_as_xyz
x,y,z
-x,y+1/2,-z
-x,-y,-z
x,-y-1/2,z

loop_
_atom_site_label
_atom_site_type_symbol
_atom_site_fract_x
_atom_site_fract_y
_atom_site_fract_z
_atom_site_occupancy
_atom_site_U_iso_or_equiv
Se5 Se-2 0.276 0.25 0.6425 1 0.0
Se2 Se-2 0.5773 0.25 0.8221 1 0.0
Bi3 Bi+3 0.3259 0.25 0.4759 1 0.0
Sn1 Sn+2 0.8285 0.25 0.3815 0.13 0.0
Se11 Se-2 0.8685 0.25 0.2379 1 0.0
Se12 Se-2 0.6074 0.25 0.2338 1 0.0
Ba2 Ba+2 0.7476 0.25 0.7342 1 0.0
Se13 Se-2 0.5739 0.25 0.4865 1 0.0
Se1 Se-2 0.8031 0.25 0.5579 1 0.0
Ba1 Ba+2 0.2658 0.25 0.8248 1 0.0
Bi2 Bi+3 0.0821 0.25 0.424 0.61 0.0
Ba3 Ba+2 0.4805 0.25 0.6543 1 0.0
Se6 Se-2 0.3943 0.25 0.9634 1 0.0
Sn4 Sn+2 0.0123 0.25 0.7483 0.45 0.0
Sn3 Sn+2 0.5086 0.25 0.1183 0.04 0.0
Sn2 Sn+2 0.0821 0.25 0.424 0.39 0.0
Se7 Se-2 0.104 0.25 0.276 1 0.0
Se10 Se-2 0.2346 0.25 0.1252 1 0.0
Bi5 Bi+3 0.5086 0.25 0.1183 0.96 0.0
Bi1 Bi+3 0.8285 0.25 0.3815 0.87 0.0
Se3 Se-2 0.0405 0.25 0.5912 1 0.0
Se4 Se-2 0.9831 0.25 0.9048 1 0.0
Se9 Se-2 0.3741 0.25 0.3351 1 0.0
Bi4 Bi+3 0.1032 0.25 0.0278 1 0.0
Bi6 Bi+3 0.6892 0.25 0.9585 1 0.0
Bi7 Bi+3 0.0123 0.25 0.7483 0.55 0.0
Se8 Se-2 0.8123 0.25 0.0562 1 0.0
